data_1526753
loop_
_publ_author_name
'Takeuchi, K.'
'Richardson, J.W.jr.'
'Loong, C.-K.'
'Guan, J.'
'Dorris, S.E.'
'Balachandran, U.'

_publ_section_title
;
 The crystal structures and phase transitions in Y-doped Ba Ce O3: their
 dependence on Y concentration and hydrogen doping
;
_journal_name_full 'Solid State Ionics'
_journal_page_first 63
_journal_page_last 77
_journal_volume 138
_journal_year 2000
_chemical_formula_sum 'Ba Ce0.9 O2.95 Y0.1'
_chemical_name_systematic 'Ba (Ce0.9 Y0.1) O2.95'
_space_group_IT_number 62
_symmetry_space_group_name_Hall '-P 2n 2a'
_symmetry_space_group_name_H-M 'P m c n'
_cell_angle_alpha 90
_cell_angle_beta 90
_cell_angle_gamma 90
_cell_formula_units_Z 4
_cell_length_a 8.774
_cell_length_b 6.239
_cell_length_c 6.204
_cell_volume 339.613
_citation_journal_id_ASTM SSIOD3
_cod_data_source_file Takeuchi_SSIOD3_2000_612.cif
_cod_data_source_block Ba1Ce0.9O2.95Y0.1
_cod_original_cell_volume 339.6131
_cod_original_sg_symbol_Hall '-P 2ac 2n (y,z,x)'
_cod_original_formula_sum 'Ba1 Ce0.9 O2.95 Y0.1'
_cod_database_code 1526753

loop_
_symmetry_equiv_pos_as_xyz
x,y,z
-x,y+1/2,-z+1/2
-x+1/2,-y+1/2,z+1/2
x+1/2,-y,-z
-x,-y,-z
x,-y-1/2,z-1/2
x-1/2,y-1/2,-z-1/2
-x-1/2,y,z

loop_
_atom_site_label
_atom_site_type_symbol
_atom_site_fract_x
_atom_site_fract_y
_atom_site_fract_z
_atom_site_occupancy
_atom_site_U_iso_or_equiv
O1 O-2 0.25 0.428 -0.0049 1.029 0.0
Ba1 Ba+2 0.25 -0.0021 0.0067 1 0.0
Ce1 Ce+4 0 0.5 0 0.9 0.0
O2 O-2 0.0394 0.7326 0.2675 0.961 0.0
Y1 Y+3 0 0.5 0 0.1 0.0
